data_2010791
loop_
_publ_author_name
'Michael G.B.Drew'
'Michael J.Hudson'
'Peter B. Iveson'
'Charles Madic'

_publ_section_title
;
 [Sm(NO~3~)~3~(TPTZ)(H~2~O)]&#x00B7;2H~2~O [TPTZ is
 2,4,6-tris(2-pyridyl)-1,3,5-triazine]
;
_journal_issue 4
_journal_name_full 'Acta Crystallographica Section C'
_journal_page_first 434
_journal_page_last 435
_journal_paper_doi 10.1107/S0108270100000615
_journal_volume 56
_journal_year 2000
_chemical_formula_iupac '[Sm (NO3 )3 (C18 H12 N6 )(H2 O)] , 2H2 O'
_chemical_formula_moiety 'C18 H14 N9 O10 Sm , 2H2 O'
_chemical_formula_sum 'C18 H18 N9 O12 Sm'
_chemical_formula_weight 702.76
_chemical_name_systematic
;
 ?
;
_space_group_IT_number 2
_symmetry_cell_setting triclinic
_symmetry_space_group_name_Hall '-P 1'
_symmetry_space_group_name_H-M 'P -1'
_audit_creation_method SHELXL-97
_cell_angle_alpha 115.219(10)
_cell_angle_beta 102.680(10)
_cell_angle_gamma 94.734(10)
_cell_formula_units_Z 2
_cell_length_a 9.592(12)
_cell_length_b 11.989(14)
_cell_length_c 12.574(14)
_cell_measurement_reflns_used 4276
_cell_measurement_temperature 293(2)
_cell_measurement_theta_max 25.99
_cell_measurement_theta_min 1.97
_cell_volume 1251(3)
_computing_cell_refinement XDS
_computing_data_collection 'XDS (Kabsch, 1991)'
_computing_data_reduction XDS
_computing_molecular_graphics 'PLATON (Spek,1994)'
_computing_structure_refinement 'SHELXL93 (Sheldrick, 1993)'
_computing_structure_solution 'SHELXS86 (Sheldrick, 1990)'
_diffrn_ambient_temperature 293(2)
_diffrn_measurement_device 'Marresearch Image Plate'
_diffrn_measurement_method '95 frames at 2\% intervals, counting time 2 min.'
_diffrn_radiation_monochromator graphite
_diffrn_radiation_source 'fine-focus sealed tube'
_diffrn_radiation_type MoK\a
_diffrn_radiation_wavelength .71073
_diffrn_reflns_av_R_equivalents .0000
_diffrn_reflns_av_sigmaI/netI .0208
_diffrn_reflns_limit_h_max 11
_diffrn_reflns_limit_h_min 0
_diffrn_reflns_limit_k_max 14
_diffrn_reflns_limit_k_min -14
_diffrn_reflns_limit_l_max 14
_diffrn_reflns_limit_l_min -15
_diffrn_reflns_number 4275
_diffrn_reflns_theta_max 25.97
_diffrn_reflns_theta_min 3.21
_diffrn_standards_decay_% .0
_diffrn_standards_interval_time 2
_diffrn_standards_number 4275
_exptl_absorpt_coefficient_mu 2.428
_exptl_absorpt_correction_T_max .784
_exptl_absorpt_correction_T_min .473
_exptl_absorpt_correction_type empirical
_exptl_absorpt_process_details 'DIFABS (Walker & Stuart, 1983)'
_exptl_crystal_colour colourless
_exptl_crystal_density_diffrn 1.866
_exptl_crystal_density_method 'not measured'
_exptl_crystal_description needle
_exptl_crystal_F_000 694
_exptl_crystal_size_max .30
_exptl_crystal_size_mid .10
_exptl_crystal_size_min .10
_refine_diff_density_max .92
_refine_diff_density_min -.96
_refine_ls_extinction_coef none
_refine_ls_extinction_method 'SHELXL93 (Sheldrick, 1993)'
_refine_ls_goodness_of_fit_ref 1.087
_refine_ls_hydrogen_treatment 'see text'
_refine_ls_matrix_type full
_refine_ls_number_parameters 380
_refine_ls_number_reflns 4275
_refine_ls_number_restraints 3
_refine_ls_restrained_S_all 1.087
_refine_ls_R_factor_all .0348
_refine_ls_R_factor_gt .0331
_refine_ls_shift/su_max .001
_refine_ls_shift/su_mean .000
_refine_ls_structure_factor_coef Fsqd
_refine_ls_weighting_details 'w = 1/[\s^2^(Fo^2^)+(0.0526P)^2^+1.8862P] where P=(Fo^2^+2Fc^2^)/3'
_refine_ls_weighting_scheme calc
_refine_ls_wR_factor_ref .0944
_reflns_number_gt 4052
_reflns_number_total 4275
_reflns_threshold_expression >2sigma(I)
_cod_data_source_file bm1386.cif
_cod_data_source_block I
_cod_depositor_comments
;
The following automatic conversions were performed:

'_refine_ls_weighting_scheme' value 'calc w =
1/[\s^2^(Fo^2^)+(0.0526P)^2^+1.8862P] where P=(Fo^2^+2Fc^2^)/3' was
changed to 'calc'. New tag '_refine_ls_weighting_details' was
created. The value of the new tag was set to 'w =
1/[\s^2^(Fo^2^)+(0.0526P)^2^+1.8862P] where P=(Fo^2^+2Fc^2^)/3'.

Automatic conversion script
Id: cif_fix_values 3143 2015-03-26 13:38:13Z robertas 
;
_cod_original_sg_symbol_H-M P-1
_cod_database_code 2010791
_cod_database_fobs_code 2010791

loop_
_symmetry_equiv_pos_as_xyz
'x, y, z'
'-x, -y, -z'

loop_
_atom_site_label
_atom_site_fract_x
_atom_site_fract_y
_atom_site_fract_z
_atom_site_U_iso_or_equiv
_atom_site_adp_type
_atom_site_calc_flag
_atom_site_refinement_flags
_atom_site_occupancy
_atom_site_disorder_assembly
_atom_site_disorder_group
_atom_site_type_symbol
Sm .26660(2) .341971(17) .238013(16) .02055(10) Uani d . 1 . . Sm
O11 .2244(4) .1123(3) .1788(4) .0497(10) Uani d . 1 . . O
N12 .0877(5) .0903(4) .1548(3) .0313(9) Uani d . 1 . . N
O13 .0301(4) .1826(4) .1646(4) .0409(9) Uani d . 1 . . O
O14 .0166(6) -.0122(4) .1245(4) .0558(12) Uani d . 1 . . O
O21 .3043(4) .5373(3) .4331(3) .0357(8) Uani d . 1 . . O
N22 .2169(5) .4944(4) .4779(3) .0335(9) Uani d . 1 . . N
O23 .1516(4) .3822(4) .4118(3) .0436(9) Uani d . 1 . . O
O24 .1984(5) .5616(5) .5752(4) .0587(12) Uani d . 1 . . O
O31 .3350(4) .5199(4) .1934(4) .0425(9) Uani d . 1 . . O
O34 .5164(4) .4947(4) .3089(4) .0412(9) Uani d . 1 . . O
N32 .4680(5) .5547(4) .2546(4) .0358(9) Uani d . 1 . . N
O33 .5434(5) .6451(4) .2567(5) .0663(14) Uani d . 1 . . O
O100 .4424(4) .2997(4) .3794(3) .0392(9) Uani d D 1 . . O
H11 .522(4) .348(4) .429(5) .047 Uiso d D 1 . . H
H12 .431(6) .232(3) .384(5) .047 Uiso d D 1 . . H
N51 .1686(4) .2754(3) .0079(3) .0217(7) Uani d . 1 . . N
C52 .2427(5) .2169(4) -.0729(4) .0245(9) Uani d . 1 . . C
N53 .1970(4) .1838(4) -.1920(3) .0295(8) Uani d . 1 . . N
C54 .0703(5) .2107(4) -.2305(4) .0259(9) Uani d . 1 . . C
N55 -.0124(4) .2686(4) -.1578(3) .0263(8) Uani d . 1 . . N
C56 .0433(4) .3005(4) -.0395(4) .0213(8) Uani d . 1 . . C
C61 -.0379(4) .3723(4) .0463(4) .0218(8) Uani d . 1 . . C
N62 .0264(4) .4157(3) .1669(3) .0245(7) Uani d . 1 . . N
C63 -.0458(6) .4808(5) .2448(4) .0323(10) Uani d . 1 . . C
H63 -.0033 .5107 .3283 .039 Uiso calc R 1 . . H
C64 -.1812(5) .5059(4) .2067(4) .0328(10) Uani d . 1 . . C
H64 -.2278 .5515 .2640 .039 Uiso calc R 1 . . H
C65 -.2455(5) .4635(5) .0852(5) .0356(10) Uani d . 1 . . C
H65 -.3367 .4789 .0581 .043 Uiso calc R 1 . . H
C66 -.1716(5) .3963(5) .0018(4) .0311(10) Uani d . 1 . . C
H66 -.2112 .3683 -.0818 .037 Uiso calc R 1 . . H
C71 .3860(5) .1924(4) -.0252(4) .0259(9) Uani d . 1 . . C
N72 .4334(4) .2362(4) .0982(4) .0300(8) Uani d . 1 . . N
C73 .5653(5) .2191(5) .1437(5) .0377(11) Uani d . 1 . . C
H73 .6009 .2491 .2279 .045 Uiso calc R 1 . . H
C74 .6509(6) .1581(6) .0695(6) .0426(12) Uani d . 1 . . C
H74 .7422 .1489 .1049 .051 Uiso calc R 1 . . H
C75 .6030(6) .1119(6) -.0535(6) .0448(13) Uani d . 1 . . C
H75 .6589 .0694 -.1036 .054 Uiso calc R 1 . . H
C76 .4664(6) .1304(5) -.1028(5) .0392(12) Uani d . 1 . . C
H76 .4302 .1011 -.1869 .047 Uiso calc R 1 . . H
C81 .0191(6) .1813(4) -.3619(4) .0287(10) Uani d . 1 . . C
N82 -.1200(5) .1849(5) -.4060(4) .0398(10) Uani d . 1 . . N
C83 -.1640(8) .1658(7) -.5223(5) .0513(15) Uani d . 1 . . C
H83 -.2599 .1690 -.5539 .062 Uiso calc R 1 . . H
C84 -.0729(8) .1416(6) -.5968(5) .0503(15) Uani d . 1 . . C
H84 -.1075 .1281 -.6773 .060 Uiso calc R 1 . . H
C85 .0674(7) .1376(5) -.5520(5) .0458(13) Uani d . 1 . . C
H85 .1304 .1215 -.6011 .055 Uiso calc R 1 . . H
C86 .1156(6) .1578(5) -.4325(4) .0370(11) Uani d . 1 . . C
H86 .2116 .1556 -.3998 .044 Uiso calc R 1 . . H
O300 -.3719(5) .1569(4) -.3342(4) .0536(10) Uani d . 1 . . O
O200 -.4386(7) -.1045(5) -.4304(5) .0800(18) Uani d . 1 . . O

loop_
_atom_site_aniso_label
_atom_site_aniso_U_11
_atom_site_aniso_U_22
_atom_site_aniso_U_33
_atom_site_aniso_U_12
_atom_site_aniso_U_13
_atom_site_aniso_U_23
Sm .02075(14) .02083(14) .01938(13) .00350(9) .00507(9) .00896(9)
O11 .040(2) .0314(19) .069(3) .0069(17) .0099(19) .0176(18)
N12 .042(2) .0262(19) .0203(17) -.0012(18) .0081(16) .0073(14)
O13 .0292(18) .0345(19) .055(2) .0018(16) .0118(16) .0180(17)
O14 .073(3) .0296(19) .055(3) -.014(2) .015(2) .0156(18)
O21 .043(2) .0311(16) .0287(16) .0032(15) .0130(14) .0087(13)
N22 .034(2) .047(2) .0200(18) .0097(19) .0086(16) .0149(17)
O23 .041(2) .049(2) .041(2) -.0008(18) .0152(16) .0213(17)
O24 .057(3) .082(3) .032(2) .019(2) .0210(18) .017(2)
O31 .036(2) .046(2) .048(2) -.0008(17) .0006(16) .0304(18)
O34 .0302(18) .041(2) .052(2) .0042(16) .0079(16) .0229(18)
N32 .039(2) .0262(19) .044(2) .0038(18) .0202(19) .0133(18)
O33 .053(3) .041(2) .115(4) .002(2) .037(3) .040(3)
O100 .040(2) .0368(19) .0346(18) -.0041(16) -.0075(15) .0211(16)
N51 .0206(16) .0242(17) .0193(16) .0040(14) .0070(13) .0087(13)
C52 .024(2) .027(2) .0216(19) .0023(17) .0096(16) .0086(16)
N53 .031(2) .0303(19) .0258(18) .0062(16) .0111(15) .0104(15)
C54 .033(2) .0221(19) .0191(19) .0000(18) .0060(16) .0076(16)
N55 .0251(18) .0305(18) .0228(17) .0040(15) .0056(14) .0125(15)
C56 .0217(19) .0206(18) .0208(19) -.0004(16) .0067(15) .0090(15)
C61 .0190(19) .0241(19) .0234(19) .0051(16) .0068(15) .0112(16)
N62 .0270(18) .0274(18) .0222(17) .0061(15) .0118(14) .0117(14)
C63 .038(3) .036(2) .022(2) .008(2) .0124(18) .0104(18)
C64 .035(2) .030(2) .039(3) .014(2) .021(2) .0143(19)
C65 .029(2) .039(3) .039(3) .012(2) .009(2) .017(2)
C66 .025(2) .039(2) .028(2) .009(2) .0063(17) .0147(19)
C71 .025(2) .026(2) .027(2) .0043(18) .0102(17) .0109(17)
N72 .0247(19) .033(2) .032(2) .0061(16) .0087(15) .0149(16)
C73 .026(2) .050(3) .041(3) .013(2) .010(2) .023(2)
C74 .027(2) .052(3) .057(3) .015(2) .013(2) .030(3)
C75 .038(3) .045(3) .060(4) .022(3) .029(3) .023(3)
C76 .035(3) .042(3) .038(3) .012(2) .016(2) .012(2)
C81 .041(3) .024(2) .019(2) .0030(19) .0094(18) .0078(16)
N82 .044(3) .051(3) .025(2) .010(2) .0083(18) .0185(19)
C83 .052(3) .070(4) .034(3) .017(3) .007(2) .028(3)
C84 .070(4) .060(4) .024(2) .015(3) .011(2) .022(2)
C85 .059(4) .049(3) .035(3) .011(3) .027(3) .018(2)
C86 .040(3) .041(3) .028(2) .002(2) .014(2) .013(2)
O300 .056(3) .044(2) .053(2) .008(2) .014(2) .0151(19)
O200 .097(4) .050(3) .080(3) -.003(3) -.019(3) .042(3)

loop_
_atom_type_symbol
_atom_type_description
_atom_type_scat_dispersion_real
_atom_type_scat_dispersion_imag
_atom_type_scat_source
C C .0033 .0016 'International Tables Vol C Tables 4.2.6.8 and 6.1.1.4'
H H .0000 .0000 'International Tables Vol C Tables 4.2.6.8 and 6.1.1.4'
N N .0061 .0033 'International Tables Vol C Tables 4.2.6.8 and 6.1.1.4'
O O .0106 .0060 'International Tables Vol C Tables 4.2.6.8 and 6.1.1.4'
Sm Sm -.1638 3.4418 'International Tables Vol C Tables 4.2.6.8 and 6.1.1.4'

loop_
_geom_angle_atom_site_label_1
_geom_angle_atom_site_label_2
_geom_angle_atom_site_label_3
_geom_angle
O100 Sm O21 78.72(15)
O100 Sm O11 69.51(14)
O21 Sm O11 134.53(14)
O100 Sm O31 120.05(13)
O21 Sm O31 74.27(15)
O11 Sm O31 150.36(16)
O100 Sm O23 76.90(17)
O21 Sm O23 50.57(13)
O11 Sm O23 90.13(14)
O31 Sm O23 118.91(14)
O100 Sm O13 107.45(15)
O21 Sm O13 116.66(13)
O11 Sm O13 49.42(14)
O31 Sm O13 132.49(13)
O23 Sm O13 69.14(14)
O100 Sm N51 141.02(14)
O21 Sm N51 136.49(13)
O11 Sm N51 86.11(13)
O31 Sm N51 69.47(13)
O23 Sm N51 134.94(14)
O13 Sm N51 74.70(12)
O100 Sm O34 70.80(14)
O21 Sm O34 65.91(13)
O11 Sm O34 127.47(14)
O31 Sm O34 49.40(13)
O23 Sm O34 112.66(14)
O13 Sm O34 176.78(11)
N51 Sm O34 104.87(12)
O100 Sm N72 80.37(16)
O21 Sm N72 134.74(13)
O11 Sm N72 71.23(14)
O31 Sm N72 82.45(15)
O23 Sm N72 154.59(14)
O13 Sm N72 107.76(14)
N51 Sm N72 62.77(13)
O34 Sm N72 69.42(15)
O100 Sm N62 154.48(13)
O21 Sm N62 83.53(13)
O11 Sm N62 112.75(13)
O31 Sm N62 71.46(13)
O23 Sm N62 77.67(14)
O13 Sm N62 64.80(15)
N51 Sm N62 62.86(11)
O34 Sm N62 117.96(15)
N72 Sm N62 124.96(13)
N12 O11 Sm 99.1(3)
O14 N12 O13 122.2(5)
O14 N12 O11 123.0(5)
O13 N12 O11 114.8(4)
N12 O13 Sm 96.7(3)
N22 O21 Sm 97.8(3)
O24 N22 O23 124.0(5)
O24 N22 O21 120.6(5)
O23 N22 O21 115.4(4)
N22 O23 Sm 96.3(3)
N32 O31 Sm 99.0(3)
N32 O34 Sm 94.1(3)
O33 N32 O34 123.3(5)
O33 N32 O31 119.2(5)
O34 N32 O31 117.5(4)
O33 N32 Sm 175.4(4)
O34 N32 Sm 61.3(2)
O31 N32 Sm 56.2(2)
C56 N51 C52 115.3(4)
C56 N51 Sm 122.3(3)
C52 N51 Sm 122.3(3)
N53 C52 N51 123.9(4)
N53 C52 C71 118.1(4)
N51 C52 C71 118.0(4)
C54 N53 C52 116.3(4)
N53 C54 N55 124.6(4)
N53 C54 C81 117.9(4)
N55 C54 C81 117.5(4)
C56 N55 C54 115.0(4)
N55 C56 N51 124.8(4)
N55 C56 C61 117.5(4)
N51 C56 C61 117.7(4)
N62 C61 C66 122.7(4)
N62 C61 C56 117.1(4)
C66 C61 C56 120.1(4)
C63 N62 C61 117.4(4)
C63 N62 Sm 122.5(3)
C61 N62 Sm 119.4(3)
N62 C63 C64 123.0(4)
C65 C64 C63 119.7(4)
C64 C65 C66 118.6(5)
C61 C66 C65 118.6(4)
N72 C71 C76 122.8(5)
N72 C71 C52 116.1(4)
C76 C71 C52 121.2(4)
C73 N72 C71 117.0(4)
C73 N72 Sm 122.3(3)
C71 N72 Sm 120.7(3)
N72 C73 C74 122.4(5)
C75 C74 C73 120.8(5)
C74 C75 C76 117.7(5)
C71 C76 C75 119.3(5)
N82 C81 C86 122.1(4)
N82 C81 C54 117.6(4)
C86 C81 C54 120.2(5)
C83 N82 C81 117.6(5)
N82 C83 C84 122.7(6)
C85 C84 C83 119.5(5)
C84 C85 C86 119.0(5)
C85 C86 C81 119.1(5)

loop_
_geom_bond_atom_site_label_1
_geom_bond_atom_site_label_2
_geom_bond_site_symmetry_2
_geom_bond_distance
_geom_bond_publ_flag
Sm O100 . 2.420(4) ?
Sm O21 . 2.491(4) ?
Sm O11 . 2.497(5) ?
Sm O31 . 2.500(4) ?
Sm O23 . 2.544(4) ?
Sm O13 . 2.552(4) ?
Sm N51 . 2.571(4) ?
Sm O34 . 2.615(4) ?
Sm N72 . 2.632(4) ?
Sm N62 . 2.644(5) ?
O11 N12 . 1.258(6) ?
N12 O14 . 1.212(6) ?
N12 O13 . 1.249(6) ?
O21 N22 . 1.291(5) ?
N22 O24 . 1.206(6) ?
N22 O23 . 1.254(6) ?
O31 N32 . 1.265(6) ?
O34 N32 . 1.238(6) ?
N32 O33 . 1.239(6) ?
N51 C56 . 1.338(6) ?
N51 C52 . 1.349(5) ?
C52 N53 . 1.331(6) ?
C52 C71 . 1.480(7) ?
N53 C54 . 1.325(7) ?
C54 N55 . 1.348(6) ?
C54 C81 . 1.487(6) ?
N55 C56 . 1.333(6) ?
C56 C61 . 1.483(6) ?
C61 N62 . 1.347(6) ?
C61 C66 . 1.387(7) ?
N62 C63 . 1.336(6) ?
C63 C64 . 1.386(7) ?
C64 C65 . 1.359(7) ?
C65 C66 . 1.397(7) ?
C71 N72 . 1.359(6) ?
C71 C76 . 1.381(7) ?
N72 C73 . 1.340(7) ?
C73 C74 . 1.390(8) ?
C74 C75 . 1.351(9) ?
C75 C76 . 1.399(8) ?
C81 N82 . 1.340(7) ?
C81 C86 . 1.383(7) ?
N82 C83 . 1.340(7) ?
C83 C84 . 1.377(9) ?
C84 C85 . 1.354(10) ?
C85 C86 . 1.377(8) ?
